data_7118597
loop_
_publ_author_name
'Chen, Kai'
'Tang, Xiang-Ying'
'Shi, Min'

_publ_section_title
;
 Rh(ii)-Catalyzed formation of pyrrolo[2,3-b]quinolines from
 azide-methylenecyclopropanes and isonitriles.
;
_journal_issue 9
_journal_name_full 'Chemical communications (Cambridge, England)'
_journal_page_first 1967
_journal_page_last 1970
_journal_paper_doi 10.1039/c5cc09236a
_journal_volume 52
_journal_year 2016
_chemical_formula_sum 'C58 H66 N4 O4'
_chemical_formula_weight 883.14
_chemical_name_systematic
; 
 ? 
;
_space_group_crystal_system triclinic
_space_group_IT_number 2
_space_group_name_Hall '-P 1'
_space_group_name_H-M_alt 'P -1'
_symmetry_space_group_name_Hall '-P 1'
_symmetry_space_group_name_H-M 'P -1'
_atom_sites_solution_hydrogens mixed
_audit_creation_method SHELXL-2013
_audit_update_record
;
2014-08-25 deposited with the CCDC.
2015-12-03 downloaded from the CCDC.
;
_cell_angle_alpha 77.9460(10)
_cell_angle_beta 84.4830(10)
_cell_angle_gamma 80.0410(10)
_cell_formula_units_Z 2
_cell_length_a 10.37200(10)
_cell_length_b 12.15760(10)
_cell_length_c 21.0058(2)
_cell_measurement_reflns_used 9981
_cell_measurement_temperature 296(2)
_cell_measurement_theta_max 135.909
_cell_measurement_theta_min 8.626
_cell_volume 2546.41(4)
_computing_cell_refinement 'Bruker SAINT'
_computing_data_collection 'Bruker APEX2'
_computing_data_reduction 'Bruker SAINT'
_computing_molecular_graphics 'Bruker SHELXTL'
_computing_publication_material 'Bruker SHELXTL'
_computing_structure_refinement 'SHELXL-2013 (Sheldrick, 2013)'
_computing_structure_solution 'SHELXS-97 (Sheldrick, 2008)'
_diffrn_ambient_temperature 296(2)
_diffrn_measured_fraction_theta_full 0.939
_diffrn_measured_fraction_theta_max 0.966
_diffrn_measurement_device_type 'Bruker APEX-II CCD'
_diffrn_measurement_method '\f and \w scans'
_diffrn_radiation_type CuK\a
_diffrn_radiation_wavelength 1.54178
_diffrn_reflns_av_R_equivalents 0.0415
_diffrn_reflns_av_unetI/netI 0.0333
_diffrn_reflns_laue_measured_fraction_full 0.939
_diffrn_reflns_laue_measured_fraction_max 0.966
_diffrn_reflns_limit_h_max 12
_diffrn_reflns_limit_h_min -12
_diffrn_reflns_limit_k_max 14
_diffrn_reflns_limit_k_min -14
_diffrn_reflns_limit_l_max 23
_diffrn_reflns_limit_l_min -24
_diffrn_reflns_number 64050
_diffrn_reflns_point_group_measured_fraction_full 0.939
_diffrn_reflns_point_group_measured_fraction_max 0.966
_diffrn_reflns_theta_full 67.679
_diffrn_reflns_theta_max 66.475
_diffrn_reflns_theta_min 3.764
_exptl_absorpt_coefficient_mu 0.563
_exptl_absorpt_correction_T_max 0.7533
_exptl_absorpt_correction_T_min 0.6718
_exptl_absorpt_correction_type multi-scan
_exptl_absorpt_process_details sadabs
_exptl_crystal_colour colorless
_exptl_crystal_density_diffrn 1.152
_exptl_crystal_description prismatic
_exptl_crystal_F_000 948
_exptl_crystal_size_max 0.165
_exptl_crystal_size_mid 0.112
_exptl_crystal_size_min 0.056
_refine_diff_density_max 0.293
_refine_diff_density_min -0.355
_refine_diff_density_rms 0.030
_refine_ls_extinction_coef 0.0020(3)
_refine_ls_extinction_expression Fc^*^=kFc[1+0.001xFc^2^\l^3^/sin(2\q)]^-1/4^
_refine_ls_extinction_method SHELXL
_refine_ls_goodness_of_fit_ref 1.003
_refine_ls_hydrogen_treatment mixed
_refine_ls_matrix_type full
_refine_ls_number_parameters 637
_refine_ls_number_reflns 8675
_refine_ls_number_restraints 66
_refine_ls_restrained_S_all 0.999
_refine_ls_R_factor_all 0.0517
_refine_ls_R_factor_gt 0.0444
_refine_ls_shift/su_max 0.000
_refine_ls_shift/su_mean 0.000
_refine_ls_structure_factor_coef Fsqd
_refine_ls_weighting_details 'w=1/[\s^2^(Fo^2^)+(0.0698P)^2^+0.5407P] where P=(Fo^2^+2Fc^2^)/3'
_refine_ls_weighting_scheme calc
_refine_ls_wR_factor_gt 0.1255
_refine_ls_wR_factor_ref 0.1347
_reflns_Friedel_coverage 0.000
_reflns_number_gt 7357
_reflns_number_total 8675
_reflns_threshold_expression 'I > 2\s(I)'
_cod_data_source_file c5cc09236a2.cif
_cod_data_source_block dm14417
_cod_database_code 7118597
_shelx_space_group_comment
; 
The symmetry employed for this shelxl refinement is uniquely defined 
by the following loop, which should always be used as a source of 
symmetry information in preference to the above space-group names. 
They are only intended as comments. 
;
_shelxl_version_number 2013-4

loop_
_space_group_symop_operation_xyz
'x, y, z'
'-x, -y, -z'

loop_
_atom_site_label
_atom_site_type_symbol
_atom_site_fract_x
_atom_site_fract_y
_atom_site_fract_z
_atom_site_U_iso_or_equiv
_atom_site_adp_type
_atom_site_occupancy
_atom_site_site_symmetry_order
_atom_site_calc_flag
_atom_site_refinement_flags_posn
_atom_site_refinement_flags_adp
_atom_site_refinement_flags_occupancy
_atom_site_disorder_assembly
_atom_site_disorder_group
N1 N 0.25249(13) 0.17038(11) 0.38725(7) 0.0558(3) Uani 1 1 d . . . . .
N2 N 0.18504(11) 0.35490(10) 0.40287(6) 0.0489(3) Uani 1 1 d . . . . .
N3 N 0.4523(2) 0.16804(16) 0.09780(8) 0.1061(7) Uani 1 1 d . . . . .
H3 H 0.5185 0.1154 0.0951 0.127 Uiso 1 1 calc R U . . .
N4 N 0.32926(15) 0.33119(13) 0.04364(7) 0.0717(4) Uani 1 1 d . . . . .
O1 O 0.46867(11) -0.04671(10) 0.38136(7) 0.0742(4) Uani 1 1 d . . . . .
O2 O 0.64338(10) 0.00914(8) 0.41106(5) 0.0549(3) Uani 1 1 d . . . . .
O3 O 0.65465(13) -0.06323(13) 0.09781(7) 0.0947(5) Uani 1 1 d . . . . .
C1 C 0.58502(15) -0.06284(11) 0.38769(7) 0.0503(3) Uani 1 1 d . . . . .
C2 C 0.67671(15) -0.16847(11) 0.37407(7) 0.0499(3) Uani 1 1 d . . . . .
C3 C 0.82017(15) -0.14971(13) 0.35643(7) 0.0545(4) Uani 1 1 d . . . . .
H3C H 0.8469 -0.1141 0.3892 0.065 Uiso 1 1 calc R U . . .
H3D H 0.8747 -0.2237 0.3591 0.065 Uiso 1 1 calc R U . . .
C4 C 0.84834(14) -0.07835(12) 0.29024(8) 0.0516(3) Uani 1 1 d . . . . .
C5 C 0.82512(17) 0.03950(14) 0.27928(9) 0.0644(4) Uani 1 1 d . . . . .
H5 H 0.7915 0.0762 0.3133 0.077 Uiso 1 1 calc R U . . .
C6 C 0.8513(2) 0.10264(15) 0.21853(10) 0.0810(6) Uani 1 1 d . . . . .
H6 H 0.8379 0.1817 0.2122 0.097 Uiso 1 1 calc R U . . .
C7 C 0.8973(2) 0.05001(16) 0.16695(10) 0.0772(5) Uani 1 1 d . . . . .
H7 H 0.9114 0.0940 0.1258 0.093 Uiso 1 1 calc R U . . .
C8 C 0.92297(16) -0.06772(14) 0.17567(8) 0.0608(4) Uani 1 1 d . . . . .
C9 C 0.89949(14) -0.12995(13) 0.23804(8) 0.0557(4) Uani 1 1 d . . . . .
H9 H 0.9187 -0.2090 0.2451 0.067 Uiso 1 1 calc R U . . .
C10 C 0.97389(17) -0.12578(15) 0.11931(8) 0.0663(4) Uani 1 1 d . . . . .
H10A H 1.0417 -0.1890 0.1345 0.080 Uiso 1 1 calc R U . . .
H10B H 1.0148 -0.0723 0.0860 0.080 Uiso 1 1 calc R U . . .
C11 C 0.87090(16) -0.17144(14) 0.08740(8) 0.0598(4) Uani 1 1 d . . . . .
C12 C 0.75855(18) -0.07622(17) 0.06852(9) 0.0767(5) Uani 1 1 d . . . . .
C13 C 0.62222(18) -0.20999(14) 0.31990(8) 0.0617(4) Uani 1 1 d . . . . .
H13A H 0.5331 -0.2213 0.3320 0.093 Uiso 1 1 calc R U . . .
H13B H 0.6742 -0.2806 0.3134 0.093 Uiso 1 1 calc R U . . .
H13C H 0.6251 -0.1542 0.2802 0.093 Uiso 1 1 calc R U . . .
C14 C 0.6713(2) -0.25659(14) 0.43816(9) 0.0756(5) Uani 1 1 d . . . . .
H14A H 0.7080 -0.2309 0.4716 0.113 Uiso 1 1 calc R U . . .
H14B H 0.7207 -0.3283 0.4319 0.113 Uiso 1 1 calc R U . . .
H14C H 0.5818 -0.2655 0.4510 0.113 Uiso 1 1 calc R U . . .
C15 C 0.8159(2) -0.26867(15) 0.13396(9) 0.0714(5) Uani 1 1 d . . . . .
H15A H 0.7696 -0.2410 0.1707 0.107 Uiso 1 1 calc R U . . .
H15B H 0.8866 -0.3280 0.1487 0.107 Uiso 1 1 calc R U . . .
H15C H 0.7570 -0.2982 0.1118 0.107 Uiso 1 1 calc R U . . .
C16 C 0.9376(2) -0.21447(18) 0.02678(9) 0.0793(5) Uani 1 1 d . . . . .
H16A H 0.8745 -0.2407 0.0054 0.119 Uiso 1 1 calc R U . . .
H16B H 1.0073 -0.2760 0.0397 0.119 Uiso 1 1 calc R U . . .
H16C H 0.9728 -0.1536 -0.0026 0.119 Uiso 1 1 calc R U . . .
C17 C 0.55814(16) 0.11057(12) 0.42552(8) 0.0555(4) Uani 1 1 d . . . . .
H17A H 0.6022 0.1456 0.4529 0.067 Uiso 1 1 calc R U . . .
H17B H 0.4787 0.0890 0.4495 0.067 Uiso 1 1 calc R U . . .
C18 C 0.52224(14) 0.19630(11) 0.36349(7) 0.0475(3) Uani 1 1 d . . . . .
H18A H 0.5997 0.2273 0.3432 0.057 Uiso 1 1 calc R U . . .
H18B H 0.4915 0.1580 0.3331 0.057 Uiso 1 1 calc R U . . .
C19 C 0.41710(13) 0.29226(11) 0.37735(6) 0.0422(3) Uani 1 1 d . . . . .
C20 C 0.28127(13) 0.27481(11) 0.38959(7) 0.0444(3) Uani 1 1 d . . . . .
C21 C 0.21507(13) 0.45870(11) 0.40603(7) 0.0447(3) Uani 1 1 d . . . . .
C22 C 0.11323(15) 0.54407(13) 0.42152(8) 0.0562(4) Uani 1 1 d . . . . .
H22 H 0.0280 0.5281 0.4300 0.067 Uiso 1 1 calc R U . . .
C23 C 0.13794(17) 0.64967(14) 0.42423(8) 0.0622(4) Uani 1 1 d . . . . .
H23 H 0.0694 0.7047 0.4344 0.075 Uiso 1 1 calc R U . . .
C24 C 0.26491(17) 0.67582(13) 0.41186(8) 0.0607(4) Uani 1 1 d . . . . .
H24 H 0.2809 0.7481 0.4134 0.073 Uiso 1 1 calc R U . . .
C25 C 0.36557(15) 0.59459(12) 0.39744(8) 0.0530(4) Uani 1 1 d . . . . .
H25 H 0.4503 0.6120 0.3897 0.064 Uiso 1 1 calc R U . . .
C26 C 0.34339(13) 0.48509(11) 0.39404(6) 0.0424(3) Uani 1 1 d . . . . .
C27 C 0.44573(13) 0.39726(10) 0.37859(6) 0.0411(3) Uani 1 1 d . . . . .
C28 C 0.58127(13) 0.42466(11) 0.36216(7) 0.0448(3) Uani 1 1 d . . . . .
C29 C 0.62076(17) 0.46607(15) 0.29842(8) 0.0638(4) Uani 1 1 d . . . . .
H29 H 0.5628 0.4767 0.2657 0.077 Uiso 1 1 calc R U . . .
C30 C 0.7467(2) 0.49206(17) 0.28273(11) 0.0796(6) Uani 1 1 d . . . . .
H30 H 0.7729 0.5193 0.2396 0.095 Uiso 1 1 calc R U . . .
C31 C 0.83200(18) 0.47776(16) 0.33056(13) 0.0806(6) Uani 1 1 d . . . . .
H31 H 0.9162 0.4953 0.3201 0.097 Uiso 1 1 calc R U . . .
C32 C 0.79302(18) 0.43773(18) 0.39344(12) 0.0824(6) Uani 1 1 d . . . . .
H32 H 0.8511 0.4279 0.4260 0.099 Uiso 1 1 calc R U . . .
C33 C 0.66876(16) 0.41144(15) 0.40969(9) 0.0638(4) Uani 1 1 d . . . . .
H33 H 0.6435 0.3845 0.4531 0.077 Uiso 1 1 calc R U . . .
C34 C 0.12151(15) 0.13767(13) 0.39106(9) 0.0599(4) Uani 1 1 d . . . . .
C35 C 0.1449(2) 0.01284(16) 0.38453(13) 0.0866(6) Uani 1 1 d . . . . .
H35A H 0.1900 0.0058 0.3431 0.130 Uiso 1 1 calc R U . . .
H35B H 0.0622 -0.0138 0.3874 0.130 Uiso 1 1 calc R U . . .
H35C H 0.1972 -0.0319 0.4189 0.130 Uiso 1 1 calc R U . . .
C36 C 0.0497(2) 0.1484(2) 0.45669(11) 0.0907(7) Uani 1 1 d . . . . .
H36A H 0.1007 0.1017 0.4911 0.136 Uiso 1 1 calc R U . . .
H36B H -0.0340 0.1239 0.4589 0.136 Uiso 1 1 calc R U . . .
H36C H 0.0372 0.2264 0.4615 0.136 Uiso 1 1 calc R U . . .
C37 C 0.0442(2) 0.21040(19) 0.33528(11) 0.0836(6) Uani 1 1 d . . . . .
H37A H 0.0415 0.2894 0.3360 0.125 Uiso 1 1 calc R U . . .
H37B H -0.0435 0.1932 0.3399 0.125 Uiso 1 1 calc R U . . .
H37C H 0.0857 0.1946 0.2946 0.125 Uiso 1 1 calc R U . . .
O4 O 0.7776(2) -0.01575(19) 0.00721(11) 0.0620(5) Uani 0.6 1 d . U P A 1
C38 C 0.6719(4) 0.0728(3) -0.01725(15) 0.0732(8) Uani 0.65 1 d . U P A 1
H38A H 0.5888 0.0478 -0.0013 0.088 Uiso 0.65 1 calc R U P A 1
H38B H 0.6767 0.0850 -0.0645 0.088 Uiso 0.65 1 calc R U P A 1
C39 C 0.6765(3) 0.1840(3) 0.00318(14) 0.0559(6) Uani 0.65 1 d . U P A 1
H39A H 0.7442 0.2223 -0.0229 0.067 Uiso 0.65 1 calc R U P A 1
H39B H 0.6956 0.1704 0.0487 0.067 Uiso 0.65 1 calc R U P A 1
O4' O 0.8113(3) 0.0237(3) 0.03368(19) 0.0717(9) Uani 0.4 1 d . U P A 2
C38' C 0.7231(5) 0.1340(5) 0.0271(3) 0.0643(13) Uani 0.35 1 d . U P A 2
H38C H 0.7722 0.1954 0.0084 0.077 Uiso 0.35 1 calc R U P A 2
H38D H 0.6855 0.1458 0.0697 0.077 Uiso 0.35 1 calc R U P A 2
C39' C 0.6158(5) 0.1342(5) -0.0161(2) 0.0568(11) Uani 0.35 1 d . U P A 2
H39C H 0.5640 0.0740 0.0007 0.068 Uiso 0.35 1 calc R U P A 2
H39D H 0.6479 0.1316 -0.0607 0.068 Uiso 0.35 1 calc R U P A 2
C40 C 0.5387(2) 0.25870(18) -0.00771(9) 0.0940(8) Uani 1 1 d . . . . .
C41 C 0.4365(2) 0.25473(17) 0.04474(9) 0.0807(6) Uani 1 1 d . . . . .
C42 C 0.31421(17) 0.41730(14) -0.00947(8) 0.0630(4) Uani 1 1 d . . . . .
C43 C 0.1982(2) 0.49776(18) -0.01138(10) 0.0796(5) Uani 1 1 d . . . . .
H43 H 0.1351 0.4908 0.0232 0.096 Uiso 1 1 calc R U . . .
C44 C 0.1779(3) 0.5851(2) -0.06308(12) 0.1027(8) Uani 1 1 d . . . . .
H44 H 0.1006 0.6371 -0.0639 0.123 Uiso 1 1 calc R U . . .
C45 C 0.2716(3) 0.5976(2) -0.11478(12) 0.1133(9) Uani 1 1 d . . . . .
H45 H 0.2577 0.6589 -0.1495 0.136 Uiso 1 1 calc R U . . .
C46 C 0.3841(2) 0.52055(16) -0.11507(9) 0.0830(6) Uani 1 1 d . . . . .
H46 H 0.4459 0.5294 -0.1502 0.100 Uiso 1 1 calc R U . . .
C47 C 0.40725(17) 0.42830(14) -0.06300(8) 0.0607(4) Uani 1 1 d . . . . .
C48 C 0.52016(18) 0.34263(15) -0.06151(8) 0.0668(4) Uani 1 1 d . . . . .
C49 C 0.61440(19) 0.34604(15) -0.12039(8) 0.0681(5) Uani 1 1 d . . . . .
C50 C 0.7059(2) 0.4187(2) -0.13348(10) 0.0873(6) Uani 1 1 d . . . . .
H50 H 0.7137 0.4645 -0.1042 0.105 Uiso 1 1 calc R U . . .
C51 C 0.7866(2) 0.4236(2) -0.19045(12) 0.1006(7) Uani 1 1 d . . . . .
H51 H 0.8482 0.4729 -0.1993 0.121 Uiso 1 1 calc R U . . .
C52 C 0.7754(3) 0.3557(2) -0.23360(10) 0.0964(8) Uani 1 1 d . . . . .
H52 H 0.8293 0.3593 -0.2718 0.116 Uiso 1 1 calc R U . . .
C53 C 0.6861(3) 0.2835(2) -0.22081(10) 0.0988(7) Uani 1 1 d . . . . .
H53 H 0.6793 0.2372 -0.2500 0.119 Uiso 1 1 calc R U . . .
C54 C 0.6056(2) 0.27888(19) -0.16465(10) 0.0866(6) Uani 1 1 d . . . . .
H54 H 0.5441 0.2295 -0.1564 0.104 Uiso 1 1 calc R U . . .
C55 C 0.3696(2) 0.15399(17) 0.15900(9) 0.0780(5) Uani 1 1 d . . . . .
C56 C 0.4377(3) 0.0467(2) 0.20264(11) 0.1103(9) Uani 1 1 d . . . . .
H56A H 0.4384 -0.0180 0.1830 0.165 Uiso 1 1 calc R U . . .
H56B H 0.3911 0.0353 0.2447 0.165 Uiso 1 1 calc R U . . .
H56C H 0.5261 0.0555 0.2076 0.165 Uiso 1 1 calc R U . . .
C57 C 0.2322(3) 0.1393(3) 0.14675(12) 0.1108(8) Uani 1 1 d . . . . .
H57A H 0.1890 0.2089 0.1216 0.166 Uiso 1 1 calc R U . . .
H57B H 0.1833 0.1210 0.1877 0.166 Uiso 1 1 calc R U . . .
H57C H 0.2373 0.0789 0.1232 0.166 Uiso 1 1 calc R U . . .
C58 C 0.3648(3) 0.2535(2) 0.19170(11) 0.0951(7) Uani 1 1 d . . . . .
H58A H 0.4524 0.2625 0.1982 0.143 Uiso 1 1 calc R U . . .
H58B H 0.3162 0.2402 0.2331 0.143 Uiso 1 1 calc R U . . .
H58C H 0.3228 0.3215 0.1647 0.143 Uiso 1 1 calc R U . . .
H1A H 0.3190(19) 0.1191(17) 0.3797(9) 0.069(5) Uiso 1 1 d . . . . .

loop_
_atom_site_aniso_label
_atom_site_aniso_U_11
_atom_site_aniso_U_22
_atom_site_aniso_U_33
_atom_site_aniso_U_23
_atom_site_aniso_U_13
_atom_site_aniso_U_12
N1 0.0510(7) 0.0418(6) 0.0771(9) -0.0158(6) 0.0028(6) -0.0126(6)
N2 0.0470(6) 0.0450(6) 0.0550(7) -0.0116(5) 0.0012(5) -0.0083(5)
N3 0.1163(14) 0.0924(12) 0.0648(10) 0.0232(9) 0.0365(10) 0.0367(10)
N4 0.0741(9) 0.0723(9) 0.0557(8) -0.0044(7) 0.0067(7) 0.0086(7)
O1 0.0554(7) 0.0544(7) 0.1157(11) -0.0278(7) -0.0008(6) -0.0057(5)
O2 0.0626(6) 0.0404(5) 0.0613(6) -0.0166(4) -0.0110(5) 0.0046(4)
O3 0.0668(8) 0.1002(10) 0.0907(10) 0.0096(8) 0.0238(7) 0.0091(7)
C1 0.0597(9) 0.0377(7) 0.0507(8) -0.0058(6) -0.0005(7) -0.0052(6)
C2 0.0642(9) 0.0354(7) 0.0465(8) -0.0060(6) -0.0021(6) -0.0007(6)
C3 0.0589(9) 0.0483(8) 0.0532(9) -0.0130(6) -0.0124(7) 0.0087(6)
C4 0.0459(7) 0.0491(8) 0.0605(9) -0.0138(7) -0.0055(6) -0.0044(6)
C5 0.0729(10) 0.0508(9) 0.0727(11) -0.0191(8) 0.0017(8) -0.0132(8)
C6 0.1093(15) 0.0469(9) 0.0859(13) -0.0101(9) 0.0084(11) -0.0216(9)
C7 0.0975(14) 0.0591(10) 0.0723(12) -0.0033(8) 0.0122(10) -0.0260(9)
C8 0.0577(9) 0.0590(9) 0.0645(10) -0.0108(7) 0.0086(7) -0.0139(7)
C9 0.0537(8) 0.0493(8) 0.0615(9) -0.0114(7) -0.0001(7) -0.0026(6)
C10 0.0633(10) 0.0671(10) 0.0625(10) -0.0086(8) 0.0148(8) -0.0092(8)
C11 0.0637(9) 0.0570(9) 0.0505(9) -0.0052(7) 0.0083(7) -0.0001(7)
C12 0.0653(11) 0.0768(12) 0.0680(11) 0.0069(9) 0.0178(9) 0.0055(9)
C13 0.0750(10) 0.0498(8) 0.0637(10) -0.0163(7) -0.0009(8) -0.0144(7)
C14 0.1126(15) 0.0464(9) 0.0556(10) 0.0023(7) 0.0023(9) 0.0018(9)
C15 0.0870(12) 0.0621(10) 0.0630(10) -0.0072(8) 0.0034(9) -0.0163(9)
C16 0.0823(12) 0.0898(13) 0.0582(10) -0.0175(9) 0.0082(9) 0.0042(10)
C17 0.0683(9) 0.0403(7) 0.0567(9) -0.0176(6) -0.0063(7) 0.0059(6)
C18 0.0517(8) 0.0370(7) 0.0526(8) -0.0105(6) 0.0033(6) -0.0055(6)
C19 0.0475(7) 0.0360(6) 0.0410(7) -0.0053(5) 0.0003(6) -0.0054(5)
C20 0.0492(7) 0.0389(7) 0.0447(7) -0.0067(5) -0.0004(6) -0.0092(6)
C21 0.0487(7) 0.0420(7) 0.0428(7) -0.0092(5) -0.0025(6) -0.0043(6)
C22 0.0479(8) 0.0589(9) 0.0619(9) -0.0198(7) -0.0006(7) -0.0006(7)
C23 0.0635(10) 0.0529(9) 0.0689(10) -0.0245(8) -0.0061(8) 0.0110(7)
C24 0.0717(10) 0.0397(8) 0.0716(10) -0.0176(7) -0.0067(8) -0.0016(7)
C25 0.0580(8) 0.0405(7) 0.0608(9) -0.0107(6) -0.0023(7) -0.0081(6)
C26 0.0482(7) 0.0361(6) 0.0414(7) -0.0060(5) -0.0023(6) -0.0050(5)
C27 0.0464(7) 0.0361(6) 0.0389(7) -0.0039(5) -0.0018(5) -0.0058(5)
C28 0.0463(7) 0.0339(6) 0.0531(8) -0.0082(5) -0.0001(6) -0.0053(5)
C29 0.0660(10) 0.0670(10) 0.0578(9) -0.0056(7) 0.0033(8) -0.0209(8)
C30 0.0783(12) 0.0712(11) 0.0852(13) -0.0107(10) 0.0291(11) -0.0254(10)
C31 0.0484(9) 0.0649(11) 0.1282(19) -0.0195(11) 0.0084(11) -0.0145(8)
C32 0.0555(10) 0.0821(13) 0.1110(17) -0.0098(11) -0.0204(10) -0.0169(9)
C33 0.0590(9) 0.0665(10) 0.0654(10) -0.0047(8) -0.0104(8) -0.0151(8)
C34 0.0553(9) 0.0539(9) 0.0767(11) -0.0217(8) 0.0072(8) -0.0210(7)
C35 0.0736(12) 0.0627(11) 0.1360(19) -0.0393(12) 0.0097(12) -0.0303(9)
C36 0.1009(15) 0.0872(14) 0.0915(14) -0.0277(11) 0.0369(12) -0.0467(12)
C37 0.0707(12) 0.0885(14) 0.1021(16) -0.0360(12) -0.0167(11) -0.0138(10)
O4 0.0683(13) 0.0567(12) 0.0543(12) -0.0069(9) -0.0020(9) 0.0026(9)
C38 0.085(2) 0.0617(18) 0.0666(18) -0.0120(14) -0.0175(15) 0.0120(16)
C39 0.0598(16) 0.0582(17) 0.0444(15) -0.0030(12) -0.0011(12) -0.0045(14)
O4' 0.0577(18) 0.064(2) 0.075(2) 0.0115(17) 0.0072(16) 0.0042(15)
C38' 0.057(3) 0.055(3) 0.074(4) -0.001(3) 0.000(3) -0.008(2)
C39' 0.066(3) 0.056(3) 0.046(2) -0.007(2) 0.001(2) -0.007(3)
C40 0.1017(15) 0.0830(13) 0.0604(11) 0.0154(9) 0.0260(10) 0.0338(11)
C41 0.0888(13) 0.0730(11) 0.0566(10) 0.0061(8) 0.0157(9) 0.0181(10)
C42 0.0711(10) 0.0612(9) 0.0531(9) -0.0146(7) -0.0071(8) 0.0053(8)
C43 0.0802(12) 0.0827(13) 0.0694(12) -0.0233(10) -0.0101(9) 0.0181(10)
C44 0.1158(18) 0.0922(15) 0.0824(15) -0.0212(12) -0.0201(13) 0.0454(13)
C45 0.150(2) 0.0862(15) 0.0734(14) 0.0036(11) -0.0134(15) 0.0460(15)
C46 0.1114(16) 0.0668(11) 0.0558(10) -0.0022(8) -0.0044(10) 0.0151(11)
C47 0.0781(11) 0.0539(9) 0.0466(8) -0.0103(7) -0.0081(8) 0.0026(8)
C48 0.0799(11) 0.0616(10) 0.0467(9) -0.0021(7) 0.0043(8) 0.0072(8)
C49 0.0852(12) 0.0602(10) 0.0449(9) 0.0011(7) 0.0052(8) 0.0085(9)
C50 0.0957(15) 0.0927(15) 0.0688(12) -0.0159(10) 0.0102(11) -0.0102(12)
C51 0.0953(16) 0.1068(17) 0.0868(16) -0.0015(13) 0.0179(12) -0.0146(13)
C52 0.1073(17) 0.1062(17) 0.0508(11) 0.0019(11) 0.0148(11) 0.0192(14)
C53 0.127(2) 0.1019(17) 0.0570(12) -0.0167(11) 0.0106(12) 0.0040(15)
C54 0.1105(16) 0.0780(13) 0.0640(12) -0.0132(9) 0.0112(11) -0.0044(11)
C55 0.0883(13) 0.0778(12) 0.0523(10) 0.0014(8) 0.0172(9) 0.0003(10)
C56 0.140(2) 0.0912(15) 0.0665(13) 0.0189(11) 0.0272(13) 0.0121(14)
C57 0.128(2) 0.136(2) 0.0706(14) -0.0170(14) 0.0108(14) -0.0422(18)
C58 0.1196(18) 0.0914(15) 0.0669(12) -0.0035(11) 0.0016(12) -0.0142(13)

loop_
_atom_type_symbol
_atom_type_description
_atom_type_scat_dispersion_real
_atom_type_scat_dispersion_imag
_atom_type_scat_source
C C 0.0181 0.0091 'International Tables Vol C Tables 4.2.6.8 and 6.1.1.4'
H H 0.0000 0.0000 'International Tables Vol C Tables 4.2.6.8 and 6.1.1.4'
N N 0.0311 0.0180 'International Tables Vol C Tables 4.2.6.8 and 6.1.1.4'
O O 0.0492 0.0322 'International Tables Vol C Tables 4.2.6.8 and 6.1.1.4'

loop_
_geom_angle_atom_site_label_1
_geom_angle_atom_site_label_2
_geom_angle_atom_site_label_3
_geom_angle
C20 N1 C34 127.14(13)
C20 N1 H1A 116.1(12)
C34 N1 H1A 116.5(12)
C20 N2 C21 118.43(12)
C41 N3 C55 127.71(16)
C41 N3 H3 116.1
C55 N3 H3 116.1
C41 N4 C42 118.02(14)
C1 O2 C17 115.71(12)
O1 C1 O2 122.02(13)
O1 C1 C2 123.69(13)
O2 C1 C2 114.19(13)
C1 C2 C13 108.20(13)
C1 C2 C14 104.88(12)
C13 C2 C14 110.02(13)
C1 C2 C3 113.78(12)
C13 C2 C3 111.02(12)
C14 C2 C3 108.76(13)
C4 C3 C2 116.53(12)
C4 C3 H3C 108.2
C2 C3 H3C 108.2
C4 C3 H3D 108.2
C2 C3 H3D 108.2
H3C C3 H3D 107.3
C5 C4 C9 117.86(15)
C5 C4 C3 121.68(14)
C9 C4 C3 120.47(13)
C6 C5 C4 120.60(16)
C6 C5 H5 119.7
C4 C5 H5 119.7
C5 C6 C7 120.65(16)
C5 C6 H6 119.7
C7 C6 H6 119.7
C6 C7 C8 120.79(17)
C6 C7 H7 119.6
C8 C7 H7 119.6
C7 C8 C9 117.55(15)
C7 C8 C10 120.97(16)
C9 C8 C10 121.48(15)
C8 C9 C4 122.47(14)
C8 C9 H9 118.8
C4 C9 H9 118.8
C8 C10 C11 116.01(13)
C8 C10 H10A 108.3
C11 C10 H10A 108.3
C8 C10 H10B 108.3
C11 C10 H10B 108.3
H10A C10 H10B 107.4
C12 C11 C15 108.25(14)
C12 C11 C16 110.45(15)
C15 C11 C16 109.19(15)
C12 C11 C10 109.09(15)
C15 C11 C10 111.67(14)
C16 C11 C10 108.19(14)
O3 C12 O4 120.63(18)
O3 C12 O4' 118.4(2)
O3 C12 C11 125.84(16)
O4 C12 C11 112.55(15)
O4' C12 C11 108.88(18)
C2 C13 H13A 109.5
C2 C13 H13B 109.5
H13A C13 H13B 109.5
C2 C13 H13C 109.5
H13A C13 H13C 109.5
H13B C13 H13C 109.5
C2 C14 H14A 109.5
C2 C14 H14B 109.5
H14A C14 H14B 109.5
C2 C14 H14C 109.5
H14A C14 H14C 109.5
H14B C14 H14C 109.5
C11 C15 H15A 109.5
C11 C15 H15B 109.5
H15A C15 H15B 109.5
C11 C15 H15C 109.5
H15A C15 H15C 109.5
H15B C15 H15C 109.5
C11 C16 H16A 109.5
C11 C16 H16B 109.5
H16A C16 H16B 109.5
C11 C16 H16C 109.5
H16A C16 H16C 109.5
H16B C16 H16C 109.5
O2 C17 C18 111.44(11)
O2 C17 H17A 109.3
C18 C17 H17A 109.3
O2 C17 H17B 109.3
C18 C17 H17B 109.3
H17A C17 H17B 108.0
C19 C18 C17 111.55(11)
C19 C18 H18A 109.3
C17 C18 H18A 109.3
C19 C18 H18B 109.3
C17 C18 H18B 109.3
H18A C18 H18B 108.0
C27 C19 C20 118.08(12)
C27 C19 C18 121.67(12)
C20 C19 C18 120.24(11)
N2 C20 N1 118.85(12)
N2 C20 C19 123.13(12)
N1 C20 C19 118.01(12)
N2 C21 C26 122.99(12)
N2 C21 C22 118.83(13)
C26 C21 C22 118.18(12)
C23 C22 C21 121.02(14)
C23 C22 H22 119.5
C21 C22 H22 119.5
C22 C23 C24 120.68(14)
C22 C23 H23 119.7
C24 C23 H23 119.7
C25 C24 C23 119.59(14)
C25 C24 H24 120.2
C23 C24 H24 120.2
C24 C25 C26 121.15(14)
C24 C25 H25 119.4
C26 C25 H25 119.4
C25 C26 C21 119.37(12)
C25 C26 C27 123.18(12)
C21 C26 C27 117.45(11)
C19 C27 C26 119.86(12)
C19 C27 C28 121.49(11)
C26 C27 C28 118.62(11)
C29 C28 C33 118.47(14)
C29 C28 C27 119.99(13)
C33 C28 C27 121.54(13)
C28 C29 C30 120.35(17)
C28 C29 H29 119.8
C30 C29 H29 119.8
C31 C30 C29 120.21(18)
C31 C30 H30 119.9
C29 C30 H30 119.9
C32 C31 C30 119.55(17)
C32 C31 H31 120.2
C30 C31 H31 120.2
C31 C32 C33 120.88(19)
C31 C32 H32 119.6
C33 C32 H32 119.6
C32 C33 C28 120.53(17)
C32 C33 H33 119.7
C28 C33 H33 119.7
N1 C34 C37 109.65(14)
N1 C34 C36 110.73(15)
C37 C34 C36 111.20(17)
N1 C34 C35 105.71(13)
C37 C34 C35 110.16(16)
C36 C34 C35 109.24(16)
C34 C35 H35A 109.5
C34 C35 H35B 109.5
H35A C35 H35B 109.5
C34 C35 H35C 109.5
H35A C35 H35C 109.5
H35B C35 H35C 109.5
C34 C36 H36A 109.5
C34 C36 H36B 109.5
H36A C36 H36B 109.5
C34 C36 H36C 109.5
H36A C36 H36C 109.5
H36B C36 H36C 109.5
C34 C37 H37A 109.5
C34 C37 H37B 109.5
H37A C37 H37B 109.5
C34 C37 H37C 109.5
H37A C37 H37C 109.5
H37B C37 H37C 109.5
C12 O4 C38 117.0(2)
O4 C38 C39 112.6(3)
O4 C38 H38A 109.1
C39 C38 H38A 109.1
O4 C38 H38B 109.1
C39 C38 H38B 109.1
H38A C38 H38B 107.8
C38 C39 C40 107.0(3)
C38 C39 H39A 110.3
C40 C39 H39A 110.3
C38 C39 H39B 110.3
C40 C39 H39B 110.3
H39A C39 H39B 108.6
C12 O4' C38' 117.4(3)
O4' C38' C39' 109.2(5)
O4' C38' H38C 109.8
C39' C38' H38C 109.8
O4' C38' H38D 109.8
C39' C38' H38D 109.8
H38C C38' H38D 108.3
C38' C39' C40 94.9(4)
C38' C39' H39C 112.8
C40 C39' H39C 112.8
C38' C39' H39D 112.8
C40 C39' H39D 112.8
H39C C39' H39D 110.2
C48 C40 C41 118.24(16)
C48 C40 C39 120.36(18)
C41 C40 C39 120.34(18)
C48 C40 C39' 119.1(2)
C41 C40 C39' 113.6(2)
N4 C41 N3 118.40(16)
N4 C41 C40 123.10(16)
N3 C41 C40 118.50(16)
N4 C42 C47 123.21(15)
N4 C42 C43 118.11(16)
C47 C42 C43 118.66(16)
C44 C43 C42 120.7(2)
C44 C43 H43 119.7
C42 C43 H43 119.7
C43 C44 C45 120.4(2)
C43 C44 H44 119.8
C45 C44 H44 119.8
C46 C45 C44 120.5(2)
C46 C45 H45 119.7
C44 C45 H45 119.7
C45 C46 C47 120.5(2)
C45 C46 H46 119.8
C47 C46 H46 119.8
C46 C47 C42 119.16(16)
C46 C47 C48 123.21(16)
C42 C47 C48 117.62(15)
C40 C48 C47 119.65(15)
C40 C48 C49 121.55(15)
C47 C48 C49 118.79(14)
C50 C49 C54 118.57(18)
C50 C49 C48 121.93(18)
C54 C49 C48 119.41(19)
C49 C50 C51 120.1(2)
C49 C50 H50 120.0
C51 C50 H50 120.0
C52 C51 C50 120.0(2)
C52 C51 H51 120.0
C50 C51 H51 120.0
C53 C52 C51 120.2(2)
C53 C52 H52 119.9
C51 C52 H52 119.9
C52 C53 C54 120.0(2)
C52 C53 H53 120.0
C54 C53 H53 120.0
C53 C54 C49 121.2(2)
C53 C54 H54 119.4
C49 C54 H54 119.4
N3 C55 C58 110.60(18)
N3 C55 C57 110.92(19)
C58 C55 C57 110.58(19)
N3 C55 C56 105.34(16)
C58 C55 C56 108.7(2)
C57 C55 C56 110.6(2)
C55 C56 H56A 109.5
C55 C56 H56B 109.5
H56A C56 H56B 109.5
C55 C56 H56C 109.5
H56A C56 H56C 109.5
H56B C56 H56C 109.5
C55 C57 H57A 109.5
C55 C57 H57B 109.5
H57A C57 H57B 109.5
C55 C57 H57C 109.5
H57A C57 H57C 109.5
H57B C57 H57C 109.5
C55 C58 H58A 109.5
C55 C58 H58B 109.5
H58A C58 H58B 109.5
C55 C58 H58C 109.5
H58A C58 H58C 109.5
H58B C58 H58C 109.5

loop_
_geom_bond_atom_site_label_1
_geom_bond_atom_site_label_2
_geom_bond_distance
N1 C20 1.3651(18)
N1 C34 1.4707(19)
N1 H1A 0.87(2)
N2 C20 1.3212(18)
N2 C21 1.3671(17)
N3 C41 1.366(2)
N3 C55 1.472(2)
N3 H3 0.8600
N4 C41 1.319(2)
N4 C42 1.362(2)
O1 C1 1.2044(18)
O2 C1 1.3390(18)
O2 C17 1.4569(16)
O3 C12 1.191(2)
C1 C2 1.5213(19)
C2 C13 1.527(2)
C2 C14 1.539(2)
C2 C3 1.543(2)
C3 C4 1.509(2)
C3 H3C 0.9700
C3 H3D 0.9700
C4 C5 1.385(2)
C4 C9 1.392(2)
C5 C6 1.374(3)
C5 H5 0.9300
C6 C7 1.377(3)
C6 H6 0.9300
C7 C8 1.386(2)
C7 H7 0.9300
C8 C9 1.392(2)
C8 C10 1.509(2)
C9 H9 0.9300
C10 C11 1.548(3)
C10 H10A 0.9700
C10 H10B 0.9700
C11 C12 1.512(2)
C11 C15 1.524(2)
C11 C16 1.536(2)
C12 O4 1.358(3)
C12 O4' 1.446(4)
C13 H13A 0.9600
C13 H13B 0.9600
C13 H13C 0.9600
C14 H14A 0.9600
C14 H14B 0.9600
C14 H14C 0.9600
C15 H15A 0.9600
C15 H15B 0.9600
C15 H15C 0.9600
C16 H16A 0.9600
C16 H16B 0.9600
C16 H16C 0.9600
C17 C18 1.521(2)
C17 H17A 0.9700
C17 H17B 0.9700
C18 C19 1.5086(18)
C18 H18A 0.9700
C18 H18B 0.9700
C19 C27 1.3657(18)
C19 C20 1.4515(19)
C21 C26 1.4097(19)
C21 C22 1.412(2)
C22 C23 1.365(2)
C22 H22 0.9300
C23 C24 1.396(2)
C23 H23 0.9300
C24 C25 1.366(2)
C24 H24 0.9300
C25 C26 1.4068(19)
C25 H25 0.9300
C26 C27 1.4347(18)
C27 C28 1.4923(18)
C28 C29 1.378(2)
C28 C33 1.379(2)
C29 C30 1.389(3)
C29 H29 0.9300
C30 C31 1.367(3)
C30 H30 0.9300
C31 C32 1.357(3)
C31 H31 0.9300
C32 C33 1.376(2)
C32 H32 0.9300
C33 H33 0.9300
C34 C37 1.517(3)
C34 C36 1.522(2)
C34 C35 1.528(2)
C35 H35A 0.9600
C35 H35B 0.9600
C35 H35C 0.9600
C36 H36A 0.9600
C36 H36B 0.9600
C36 H36C 0.9600
C37 H37A 0.9600
C37 H37B 0.9600
C37 H37C 0.9600
O4 C38 1.447(4)
C38 C39 1.511(4)
C38 H38A 0.9700
C38 H38B 0.9700
C39 C40 1.564(4)
C39 H39A 0.9700
C39 H39B 0.9700
O4' C38' 1.476(7)
C38' C39' 1.502(8)
C38' H38C 0.9700
C38' H38D 0.9700
C39' C40 1.620(6)
C39' H39C 0.9700
C39' H39D 0.9700
C40 C48 1.359(2)
C40 C41 1.453(3)
C42 C47 1.409(2)
C42 C43 1.411(2)
C43 C44 1.355(3)
C43 H43 0.9300
C44 C45 1.388(4)
C44 H44 0.9300
C45 C46 1.364(3)
C45 H45 0.9300
C46 C47 1.399(2)
C46 H46 0.9300
C47 C48 1.424(2)
C48 C49 1.499(2)
C49 C50 1.376(3)
C49 C54 1.378(3)
C50 C51 1.390(3)
C50 H50 0.9300
C51 C52 1.371(4)
C51 H51 0.9300
C52 C53 1.355(4)
C52 H52 0.9300
C53 C54 1.375(3)
C53 H53 0.9300
C54 H54 0.9300
C55 C58 1.503(3)
C55 C57 1.519(3)
C55 C56 1.532(3)
C56 H56A 0.9600
C56 H56B 0.9600
C56 H56C 0.9600
C57 H57A 0.9600
C57 H57B 0.9600
C57 H57C 0.9600
C58 H58A 0.9600
C58 H58B 0.9600
C58 H58C 0.9600

loop_
_geom_torsion_atom_site_label_1
_geom_torsion_atom_site_label_2
_geom_torsion_atom_site_label_3
_geom_torsion_atom_site_label_4
_geom_torsion
C17 O2 C1 O1 -2.7(2)
C17 O2 C1 C2 -179.19(11)
O1 C1 C2 C13 31.0(2)
O2 C1 C2 C13 -152.52(13)
O1 C1 C2 C14 -86.39(19)
O2 C1 C2 C14 90.08(16)
O1 C1 C2 C3 154.89(15)
O2 C1 C2 C3 -28.64(17)
C1 C2 C3 C4 -71.76(16)
C13 C2 C3 C4 50.58(16)
C14 C2 C3 C4 171.76(13)
C2 C3 C4 C5 81.72(18)
C2 C3 C4 C9 -98.55(16)
C9 C4 C5 C6 0.4(3)
C3 C4 C5 C6 -179.88(17)
C4 C5 C6 C7 2.0(3)
C5 C6 C7 C8 -2.5(3)
C6 C7 C8 C9 0.5(3)
C6 C7 C8 C10 -179.77(18)
C7 C8 C9 C4 2.0(2)
C10 C8 C9 C4 -177.75(15)
C5 C4 C9 C8 -2.4(2)
C3 C4 C9 C8 177.84(14)
C7 C8 C10 C11 -100.0(2)
C9 C8 C10 C11 79.8(2)
C8 C10 C11 C12 53.33(19)
C8 C10 C11 C15 -66.28(19)
C8 C10 C11 C16 173.53(15)
C15 C11 C12 O3 20.1(3)
C16 C11 C12 O3 139.6(2)
C10 C11 C12 O3 -101.6(3)
C15 C11 C12 O4 -148.57(19)
C16 C11 C12 O4 -29.1(3)
C10 C11 C12 O4 89.7(2)
C15 C11 C12 O4' 170.2(2)
C16 C11 C12 O4' -70.3(3)
C10 C11 C12 O4' 48.5(3)
C1 O2 C17 C18 -74.80(16)
O2 C17 C18 C19 170.69(12)
C17 C18 C19 C27 103.24(15)
C17 C18 C19 C20 -76.99(16)
C21 N2 C20 N1 179.08(13)
C21 N2 C20 C19 -0.8(2)
C34 N1 C20 N2 7.1(2)
C34 N1 C20 C19 -172.96(14)
C27 C19 C20 N2 -1.2(2)
C18 C19 C20 N2 179.05(13)
C27 C19 C20 N1 178.93(13)
C18 C19 C20 N1 -0.86(19)
C20 N2 C21 C26 1.8(2)
C20 N2 C21 C22 -178.71(13)
N2 C21 C22 C23 -178.93(14)
C26 C21 C22 C23 0.6(2)
C21 C22 C23 C24 -0.2(3)
C22 C23 C24 C25 -0.5(3)
C23 C24 C25 C26 0.8(2)
C24 C25 C26 C21 -0.3(2)
C24 C25 C26 C27 179.52(14)
N2 C21 C26 C25 179.14(13)
C22 C21 C26 C25 -0.4(2)
N2 C21 C26 C27 -0.7(2)
C22 C21 C26 C27 179.79(12)
C20 C19 C27 C26 2.22(19)
C18 C19 C27 C26 -178.00(12)
C20 C19 C27 C28 -175.85(12)
C18 C19 C27 C28 3.9(2)
C25 C26 C27 C19 178.81(13)
C21 C26 C27 C19 -1.37(19)
C25 C26 C27 C28 -3.1(2)
C21 C26 C27 C28 176.76(12)
C19 C27 C28 C29 88.47(17)
C26 C27 C28 C29 -89.63(17)
C19 C27 C28 C33 -92.67(17)
C26 C27 C28 C33 89.23(17)
C33 C28 C29 C30 0.9(2)
C27 C28 C29 C30 179.84(15)
C28 C29 C30 C31 -0.6(3)
C29 C30 C31 C32 0.2(3)
C30 C31 C32 C33 0.0(3)
C31 C32 C33 C28 0.4(3)
C29 C28 C33 C32 -0.8(2)
C27 C28 C33 C32 -179.70(15)
C20 N1 C34 C37 60.0(2)
C20 N1 C34 C36 -63.1(2)
C20 N1 C34 C35 178.75(16)
O3 C12 O4 C38 6.8(4)
O4' C12 O4 C38 -91.5(3)
C11 C12 O4 C38 176.1(2)
C12 O4 C38 C39 84.9(3)
O4 C38 C39 C40 -163.4(2)
O3 C12 O4' C38' -10.4(6)
O4 C12 O4' C38' 94.1(5)
C11 C12 O4' C38' -163.1(4)
C12 O4' C38' C39' -67.3(6)
O4' C38' C39' C40 176.6(3)
C38 C39 C40 C48 -100.4(3)
C38 C39 C40 C41 91.7(3)
C38 C39 C40 C39' 0.1(3)
C38' C39' C40 C48 120.6(3)
C38' C39' C40 C41 -92.9(4)
C38' C39' C40 C39 16.9(3)
C42 N4 C41 N3 -180.0(2)
C42 N4 C41 C40 0.3(3)
C55 N3 C41 N4 -6.9(4)
C55 N3 C41 C40 172.8(3)
C48 C40 C41 N4 -2.8(4)
C39 C40 C41 N4 165.5(2)
C39' C40 C41 N4 -149.6(3)
C48 C40 C41 N3 177.5(2)
C39 C40 C41 N3 -14.2(4)
C39' C40 C41 N3 30.7(4)
C41 N4 C42 C47 0.1(3)
C41 N4 C42 C43 178.63(19)
N4 C42 C43 C44 -179.9(2)
C47 C42 C43 C44 -1.3(3)
C42 C43 C44 C45 -0.7(4)
C43 C44 C45 C46 1.6(4)
C44 C45 C46 C47 -0.5(4)
C45 C46 C47 C42 -1.4(3)
C45 C46 C47 C48 177.5(2)
N4 C42 C47 C46 -179.17(18)
C43 C42 C47 C46 2.3(3)
N4 C42 C47 C48 1.8(3)
C43 C42 C47 C48 -176.67(17)
C41 C40 C48 C47 4.7(4)
C39 C40 C48 C47 -163.6(2)
C39' C40 C48 C47 149.6(3)
C41 C40 C48 C49 -173.9(2)
C39 C40 C48 C49 17.9(4)
C39' C40 C48 C49 -29.0(4)
C46 C47 C48 C40 176.8(2)
C42 C47 C48 C40 -4.3(3)
C46 C47 C48 C49 -4.6(3)
C42 C47 C48 C49 174.32(17)
C40 C48 C49 C50 -102.1(3)
C47 C48 C49 C50 79.3(3)
C40 C48 C49 C54 81.2(3)
C47 C48 C49 C54 -97.4(2)
C54 C49 C50 C51 0.2(3)
C48 C49 C50 C51 -176.5(2)
C49 C50 C51 C52 -0.2(4)
C50 C51 C52 C53 -0.2(4)
C51 C52 C53 C54 0.6(4)
C52 C53 C54 C49 -0.5(4)
C50 C49 C54 C53 0.1(3)
C48 C49 C54 C53 176.89(19)
C41 N3 C55 C58 -59.1(3)
C41 N3 C55 C57 63.9(3)
C41 N3 C55 C56 -176.4(3)
